data_2023222
loop_
_publ_author_name
'D\"oring, Cindy'
'Jones, Peter G.'

_publ_section_title
;
 Crystal structures of seven gold(III) complexes of the form LAuX 3 (L =
 substituted pyridine, X = Cl or Br)
;
_journal_coeditor_code WM5729
_journal_issue 8
_journal_name_full 'Acta Crystallographica Section E Crystallographic Communications'
_journal_page_first 894
_journal_page_last 909
_journal_paper_doi 10.1107/S2056989024007266
_journal_volume 80
_journal_year 2024
_chemical_formula_iupac '[Au Br3 (C7 H9 N)], [Au Br3 (C6 H7 N)]'
_chemical_formula_moiety 'C7 H9 Au Br3 N, C6 H7 Au Br3 N'
_chemical_formula_sum 'C13 H16 Au2 Br6 N2'
_chemical_formula_weight 1073.67
_chemical_name_systematic
Tribromido(2-methylpyridine-\k<i>N</i>)gold(III)--tribromido(3,5-dimethylpyridine-\k<i>N</i>)gold(III)
_space_group_crystal_system triclinic
_space_group_IT_number 2
_space_group_name_Hall '-P 1'
_space_group_name_H-M_alt 'P -1'
_atom_sites_solution_hydrogens geom
_atom_sites_solution_primary direct
_atom_sites_solution_secondary difmap
_audit_creation_method SHELXL-2019/3
_cell_angle_alpha 83.990(6)
_cell_angle_beta 80.777(6)
_cell_angle_gamma 69.147(8)
_cell_formula_units_Z 2
_cell_length_a 9.1741(9)
_cell_length_b 11.1922(9)
_cell_length_c 11.4596(7)
_cell_measurement_reflns_used 9704
_cell_measurement_temperature 100(2)
_cell_measurement_theta_max 28.2040
_cell_measurement_theta_min 2.3840
_cell_volume 1083.91(16)
_computing_cell_refinement
;
CrysAlisPro; Version 1.171.41.93a (Rigaku OD, 2020)
;
_computing_data_collection
;
CrysAlisPro, Version 1.171.37.35 (Rigaku OD, 2020)
;
_computing_data_reduction
;
CrysAlisPro; Version 1.171.41.93a (Rigaku OD, 2020)
;
_computing_molecular_graphics
;
Bruker XP, Version 5.1 (Bruker, 1998)
;
_computing_publication_material
;
SHELXL-2019/3 (Sheldrick, 2015)
;
_computing_structure_refinement
;
SHELXL-2019/3 (Sheldrick, 2015)
;
_computing_structure_solution
;
SHELXS-97 (Sheldrick, 2008)
;
_diffrn_ambient_temperature 100(2)
_diffrn_detector_area_resol_mean 16.1419
_diffrn_measured_fraction_theta_full 0.979
_diffrn_measured_fraction_theta_max 0.978
_diffrn_measurement_device_type 'Oxford Diffraction Xcalibur, Eos'
_diffrn_measurement_method '\w scans'
_diffrn_radiation_monochromator graphite
_diffrn_radiation_type MoK\a
_diffrn_radiation_wavelength 0.71073
_diffrn_reflns_av_R_equivalents -
_diffrn_reflns_av_unetI/netI 0.0980
_diffrn_reflns_limit_h_max 12
_diffrn_reflns_limit_h_min -12
_diffrn_reflns_limit_k_max 14
_diffrn_reflns_limit_k_min -14
_diffrn_reflns_limit_l_max 15
_diffrn_reflns_limit_l_min -15
_diffrn_reflns_number 7479
_diffrn_reflns_theta_full 28.000
_diffrn_reflns_theta_max 28.279
_diffrn_reflns_theta_min 2.397
_diffrn_source 'Enhance (Mo) X-ray Source'
_exptl_absorpt_coefficient_mu 24.577
_exptl_absorpt_correction_T_max 1.00000
_exptl_absorpt_correction_T_min 0.05151
_exptl_absorpt_correction_type multi-scan
_exptl_absorpt_process_details
;
(CrysAlisPro; Rigaku OD, 2020)
;
_exptl_crystal_colour red
_exptl_crystal_density_diffrn 3.290
_exptl_crystal_density_method 'not measured'
_exptl_crystal_description plate
_exptl_crystal_F_000 952
_exptl_crystal_size_max 0.13
_exptl_crystal_size_mid 0.06
_exptl_crystal_size_min 0.02
_refine_diff_density_max 2.155
_refine_diff_density_min -1.910
_refine_ls_extinction_method none
_refine_ls_goodness_of_fit_ref 0.820
_refine_ls_hydrogen_treatment constr
_refine_ls_matrix_type full
_refine_ls_number_parameters 212
_refine_ls_number_reflns 7479
_refine_ls_number_restraints 0
_refine_ls_restrained_S_all 0.820
_refine_ls_R_factor_all 0.0640
_refine_ls_R_factor_gt 0.0354
_refine_ls_shift/su_max 0.000
_refine_ls_shift/su_mean 0.000
_refine_ls_structure_factor_coef Fsqd
_refine_ls_weighting_details 'w=1/[\s^2^(Fo^2^)+(0.0197P)^2^] where P=(Fo^2^+2Fc^2^)/3'
_refine_ls_weighting_scheme calc
_refine_ls_wR_factor_gt 0.0524
_refine_ls_wR_factor_ref 0.0552
_reflns_number_gt 5015
_reflns_number_total 7479
_reflns_threshold_expression 'I > 2\s(I)'
_cod_data_source_file wm5729.cif
_cod_data_source_block 8
_cod_original_cell_volume 1083.92(16)
_cod_database_code 2023222
_shelx_space_group_comment
;
The symmetry employed for this shelxl refinement is uniquely defined
by the following loop, which should always be used as a source of
symmetry information in preference to the above space-group names.
They are only intended as comments.
;
_shelx_estimated_absorpt_t_min 0.142
_shelx_estimated_absorpt_t_max 0.639

loop_
_space_group_symop_operation_xyz
'x, y, z'
'-x, -y, -z'

loop_
_atom_site_type_symbol
_atom_site_label
_atom_site_fract_x
_atom_site_fract_y
_atom_site_fract_z
_atom_site_U_iso_or_equiv
_atom_site_adp_type
_atom_site_calc_flag
_atom_site_occupancy
_atom_site_disorder_assembly
_atom_site_disorder_group
Au Au1 0.31055(5) 0.18855(4) 0.47765(3) 0.01428(9) Uani d 1 . .
Au Au2 0.26051(4) 0.26264(4) 0.06975(3) 0.01319(9) Uani d 1 . .
Br Br1 0.12467(12) 0.08172(11) 0.48592(9) 0.0298(3) Uani d 1 . .
Br Br2 0.48387(11) 0.05181(9) 0.32392(8) 0.0193(2) Uani d 1 . .
Br Br3 0.13402(12) 0.33442(10) 0.62169(9) 0.0229(2) Uani d 1 . .
Br Br4 0.44662(11) 0.37133(9) 0.03511(8) 0.0208(2) Uani d 1 . .
Br Br5 0.38703(11) 0.14154(9) -0.10337(8) 0.0235(3) Uani d 1 . .
Br Br6 0.13174(11) 0.38514(9) 0.24300(8) 0.0201(2) Uani d 1 . .
N N11 0.4748(9) 0.2745(7) 0.4755(6) 0.0151(19) Uani d 1 . .
C C12 0.5284(11) 0.3271(8) 0.3743(8) 0.019(2) Uani d 1 . .
H H12 0.486387 0.326809 0.303804 0.022 Uiso calc 1 . .
C C13 0.6413(10) 0.3808(8) 0.3701(7) 0.015(2) Uani d 1 . .
C C14 0.7044(10) 0.3796(8) 0.4740(8) 0.017(2) Uani d 1 . .
H H14 0.784577 0.414986 0.473172 0.021 Uiso calc 1 . .
C C15 0.6476(11) 0.3256(8) 0.5787(8) 0.018(2) Uani d 1 . .
C C16 0.5329(10) 0.2740(8) 0.5777(8) 0.017(2) Uani d 1 . .
H H16 0.493571 0.237639 0.648890 0.020 Uiso calc 1 . .
C C17 0.6978(11) 0.4381(8) 0.2553(7) 0.023(2) Uani d 1 . .
H H17A 0.672071 0.530073 0.262125 0.035 Uiso calc 1 . .
H H17B 0.646182 0.424555 0.191795 0.035 Uiso calc 1 . .
H H17C 0.812018 0.396959 0.236885 0.035 Uiso calc 1 . .
C C18 0.7075(11) 0.3281(9) 0.6942(8) 0.028(3) Uani d 1 . .
H H18A 0.661146 0.280832 0.756858 0.042 Uiso calc 1 . .
H H18B 0.677659 0.417031 0.715550 0.042 Uiso calc 1 . .
H H18C 0.822385 0.288205 0.684560 0.042 Uiso calc 1 . .
N N21 0.1008(9) 0.1688(7) 0.1000(6) 0.0181(19) Uani d 1 . .
C C22 -0.0324(12) 0.2102(9) 0.0472(8) 0.024(3) Uani d 1 . .
C C23 -0.1378(12) 0.1462(10) 0.0739(9) 0.027(3) Uani d 1 . .
H H23 -0.229091 0.172514 0.035102 0.032 Uiso calc 1 . .
C C24 -0.1124(11) 0.0427(10) 0.1576(9) 0.027(3) Uani d 1 . .
H H24 -0.186489 0.000153 0.178792 0.032 Uiso calc 1 . .
C C25 0.0248(12) 0.0055(9) 0.2077(8) 0.028(3) Uani d 1 . .
H H25 0.046356 -0.064793 0.264405 0.033 Uiso calc 1 . .
C C26 0.1292(12) 0.0668(9) 0.1779(7) 0.024(2) Uani d 1 . .
H H26 0.224149 0.037801 0.212418 0.028 Uiso calc 1 . .
C C27 -0.0574(11) 0.3212(9) -0.0393(8) 0.025(3) Uani d 1 . .
H H27A -0.054252 0.394707 -0.001573 0.037 Uiso calc 1 . .
H H27B -0.160173 0.342710 -0.066478 0.037 Uiso calc 1 . .
H H27C 0.025593 0.299627 -0.107068 0.037 Uiso calc 1 . .

loop_
_atom_site_aniso_label
_atom_site_aniso_U_11
_atom_site_aniso_U_22
_atom_site_aniso_U_33
_atom_site_aniso_U_12
_atom_site_aniso_U_13
_atom_site_aniso_U_23
Au1 0.0161(2) 0.0168(2) 0.01202(19) -0.00802(17) -0.00045(15) -0.00383(15)
Au2 0.0150(2) 0.0127(2) 0.01178(19) -0.00456(17) -0.00136(15) -0.00158(15)
Br1 0.0368(7) 0.0457(8) 0.0205(6) -0.0322(6) 0.0043(4) -0.0086(5)
Br2 0.0224(5) 0.0190(6) 0.0171(5) -0.0080(4) 0.0021(4) -0.0074(4)
Br3 0.0177(5) 0.0311(6) 0.0204(5) -0.0085(5) 0.0045(4) -0.0138(4)
Br4 0.0217(6) 0.0206(6) 0.0231(5) -0.0116(5) -0.0017(4) -0.0008(4)
Br5 0.0271(6) 0.0279(6) 0.0173(5) -0.0121(5) 0.0043(4) -0.0100(5)
Br6 0.0213(5) 0.0192(5) 0.0189(5) -0.0057(4) 0.0006(4) -0.0068(4)
N11 0.012(4) 0.014(4) 0.021(4) -0.005(4) -0.001(4) -0.009(3)
C12 0.018(5) 0.012(5) 0.019(5) 0.002(4) -0.001(4) -0.007(4)
C13 0.013(5) 0.010(5) 0.018(5) 0.000(4) 0.002(4) -0.007(4)
C14 0.013(5) 0.016(5) 0.024(5) -0.004(4) -0.001(4) -0.008(4)
C15 0.014(5) 0.015(5) 0.022(5) -0.001(4) -0.007(4) 0.001(4)
C16 0.018(5) 0.018(5) 0.013(5) -0.006(4) -0.003(4) 0.000(4)
C17 0.033(6) 0.021(6) 0.022(5) -0.015(5) -0.001(4) -0.010(4)
C18 0.021(6) 0.034(6) 0.036(6) -0.016(5) -0.017(5) 0.013(5)
N21 0.019(5) 0.017(5) 0.013(4) -0.001(4) 0.002(3) -0.003(3)
C22 0.024(6) 0.023(6) 0.018(5) 0.005(5) -0.006(5) -0.013(5)
C23 0.014(5) 0.035(7) 0.031(6) -0.006(5) 0.004(5) -0.019(5)
C24 0.018(6) 0.030(7) 0.035(6) -0.012(5) 0.013(5) -0.025(5)
C25 0.036(7) 0.023(6) 0.026(6) -0.015(5) 0.003(5) -0.002(5)
C26 0.032(6) 0.029(6) 0.008(5) -0.008(5) -0.003(4) -0.001(4)
C27 0.023(6) 0.029(6) 0.019(5) -0.002(5) -0.007(4) -0.003(4)

loop_
_atom_type_symbol
_atom_type_description
_atom_type_scat_dispersion_real
_atom_type_scat_dispersion_imag
_atom_type_scat_source
C C 0.0033 0.0016 'International Tables Vol C Tables 4.2.6.8 and 6.1.1.4'
H H 0.0000 0.0000 'International Tables Vol C Tables 4.2.6.8 and 6.1.1.4'
N N 0.0061 0.0033 'International Tables Vol C Tables 4.2.6.8 and 6.1.1.4'
Br Br -0.2901 2.4595 'International Tables Vol C Tables 4.2.6.8 and 6.1.1.4'
Au Au -2.0133 8.8022 'International Tables Vol C Tables 4.2.6.8 and 6.1.1.4'

loop_
_geom_angle_atom_site_label_1
_geom_angle_atom_site_label_2
_geom_angle_atom_site_label_3
_geom_angle_site_symmetry_1
_geom_angle_site_symmetry_3
_geom_angle
_geom_angle_publ_flag
N11 Au1 Br1 . . 177.6(2) y
N11 Au1 Br3 . . 90.3(2) y
Br1 Au1 Br3 . . 90.02(4) y
N11 Au1 Br2 . . 89.0(2) y
Br1 Au1 Br2 . . 90.84(4) y
Br3 Au1 Br2 . . 176.66(4) y
N21 Au2 Br4 . . 179.8(2) y
N21 Au2 Br5 . . 89.90(19) y
Br4 Au2 Br5 . . 90.14(4) y
N21 Au2 Br6 . . 89.95(19) y
Br4 Au2 Br6 . . 90.01(4) y
Br5 Au2 Br6 . . 179.59(4) y
C12 N11 C16 . . 120.2(9) y
C12 N11 Au1 . . 120.9(6) ?
C16 N11 Au1 . . 118.8(6) ?
N11 C12 C13 . . 121.9(9) ?
N11 C12 H12 . . 119.1 ?
C13 C12 H12 . . 119.1 ?
C12 C13 C14 . . 118.9(9) ?
C12 C13 C17 . . 120.0(8) ?
C14 C13 C17 . . 121.1(9) ?
C15 C14 C13 . . 119.0(9) ?
C15 C14 H14 . . 120.5 ?
C13 C14 H14 . . 120.5 ?
C16 C15 C14 . . 119.6(8) ?
C16 C15 C18 . . 119.9(9) ?
C14 C15 C18 . . 120.5(9) ?
N11 C16 C15 . . 120.5(9) ?
N11 C16 H16 . . 119.7 ?
C15 C16 H16 . . 119.7 ?
C13 C17 H17A . . 109.5 ?
C13 C17 H17B . . 109.5 ?
H17A C17 H17B . . 109.5 ?
C13 C17 H17C . . 109.5 ?
H17A C17 H17C . . 109.5 ?
H17B C17 H17C . . 109.5 ?
C15 C18 H18A . . 109.5 ?
C15 C18 H18B . . 109.5 ?
H18A C18 H18B . . 109.5 ?
C15 C18 H18C . . 109.5 ?
H18A C18 H18C . . 109.5 ?
H18B C18 H18C . . 109.5 ?
C26 N21 C22 . . 120.6(9) y
C26 N21 Au2 . . 117.7(7) ?
C22 N21 Au2 . . 121.6(7) ?
N21 C22 C23 . . 119.1(9) ?
N21 C22 C27 . . 118.7(10) ?
C23 C22 C27 . . 122.2(9) ?
C22 C23 C24 . . 120.9(9) ?
C22 C23 H23 . . 119.5 ?
C24 C23 H23 . . 119.5 ?
C25 C24 C23 . . 117.1(10) ?
C25 C24 H24 . . 121.5 ?
C23 C24 H24 . . 121.5 ?
C26 C25 C24 . . 121.2(10) ?
C26 C25 H25 . . 119.4 ?
C24 C25 H25 . . 119.4 ?
N21 C26 C25 . . 121.0(9) ?
N21 C26 H26 . . 119.5 ?
C25 C26 H26 . . 119.5 ?
C22 C27 H27A . . 109.5 ?
C22 C27 H27B . . 109.5 ?
H27A C27 H27B . . 109.5 ?
C22 C27 H27C . . 109.5 ?
H27A C27 H27C . . 109.5 ?
H27B C27 H27C . . 109.5 ?

loop_
_geom_bond_atom_site_label_1
_geom_bond_atom_site_label_2
_geom_bond_site_symmetry_2
_geom_bond_distance
_geom_bond_publ_flag
Au1 N11 . 2.053(8) y
Au1 Br1 . 2.3922(11) y
Au1 Br3 . 2.4162(9) y
Au1 Br2 . 2.4306(10) y
Au2 N21 . 2.056(8) y
Au2 Br4 . 2.3901(11) y
Au2 Br5 . 2.4136(9) y
Au2 Br6 . 2.4253(10) y
N11 C12 . 1.347(11) y
N11 C16 . 1.360(10) y
C12 C13 . 1.362(12) ?
C12 H12 . 0.9500 ?
C13 C14 . 1.402(11) ?
C13 C17 . 1.501(12) ?
C14 C15 . 1.395(12) ?
C14 H14 . 0.9500 ?
C15 C16 . 1.371(12) ?
C15 C18 . 1.519(11) ?
C16 H16 . 0.9500 ?
C17 H17A . 0.9800 ?
C17 H17B . 0.9800 ?
C17 H17C . 0.9800 ?
C18 H18A . 0.9800 ?
C18 H18B . 0.9800 ?
C18 H18C . 0.9800 ?
N21 C26 . 1.348(11) y
N21 C22 . 1.360(11) y
C22 C23 . 1.376(14) ?
C22 C27 . 1.480(12) ?
C23 C24 . 1.400(13) ?
C23 H23 . 0.9500 ?
C24 C25 . 1.377(13) ?
C24 H24 . 0.9500 ?
C25 C26 . 1.349(13) ?
C25 H25 . 0.9500 ?
C26 H26 . 0.9500 ?
C27 H27A . 0.9800 ?
C27 H27B . 0.9800 ?
C27 H27C . 0.9800 ?

loop_
_geom_hbond_atom_site_label_D
_geom_hbond_atom_site_label_H
_geom_hbond_atom_site_label_A
_geom_hbond_site_symmetry_A
_geom_hbond_distance_DH
_geom_hbond_distance_HA
_geom_hbond_distance_DA
_geom_hbond_angle_DHA
_geom_hbond_publ_flag
C18 H18C Br3 1_655 0.98 3.05 3.892(10) 145.4 yes
C23 H23 Br4 1_455 0.95 3.01 3.815(10) 142.8 yes
C17 H17C Br6 1_655 0.98 2.90 3.792(10) 151.7 yes
C12 H12 Br4 . 0.95 3.13 4.023(9) 158.0 ?
C16 H16 Br5 1_556 0.95 3.06 4.007(9) 171.9 yes
C25 H25 Br1 2_556 0.95 3.06 3.721(10) 128.3 yes
C26 H26 Br2 . 0.95 2.94 3.835(10) 158.5 yes
C27 H27C Br3 1_554 0.98 3.14 4.010(9) 149.3 ?

loop_
_geom_torsion_atom_site_label_1
_geom_torsion_atom_site_label_2
_geom_torsion_atom_site_label_3
_geom_torsion_atom_site_label_4
_geom_torsion_site_symmetry_1
_geom_torsion_site_symmetry_2
_geom_torsion_site_symmetry_3
_geom_torsion_site_symmetry_4
_geom_torsion
_geom_torsion_publ_flag
Br3 Au1 N11 C12 . . . . -121.6(6) y
Br2 Au1 N11 C12 . . . . 55.2(6) y
Br3 Au1 N11 C16 . . . . 60.5(6) y
Br2 Au1 N11 C16 . . . . -122.7(6) y
C16 N11 C12 C13 . . . . 0.1(12) ?
Au1 N11 C12 C13 . . . . -177.7(6) ?
N11 C12 C13 C14 . . . . 0.8(13) ?
N11 C12 C13 C17 . . . . 179.9(7) ?
C12 C13 C14 C15 . . . . -1.1(12) ?
C17 C13 C14 C15 . . . . 179.8(8) ?
C13 C14 C15 C16 . . . . 0.6(13) ?
C13 C14 C15 C18 . . . . -177.1(8) ?
C12 N11 C16 C15 . . . . -0.7(12) ?
Au1 N11 C16 C15 . . . . 177.2(6) ?
C14 C15 C16 N11 . . . . 0.3(13) ?
C18 C15 C16 N11 . . . . 178.1(8) ?
Br5 Au2 N21 C26 . . . . 96.6(6) y
Br6 Au2 N21 C26 . . . . -83.8(6) y
Br5 Au2 N21 C22 . . . . -86.0(7) y
Br6 Au2 N21 C22 . . . . 93.7(7) y
C26 N21 C22 C23 . . . . -0.4(14) ?
Au2 N21 C22 C23 . . . . -177.7(6) ?
C26 N21 C22 C27 . . . . -179.0(8) ?
Au2 N21 C22 C27 . . . . 3.6(12) ?
N21 C22 C23 C24 . . . . 2.4(14) ?
C27 C22 C23 C24 . . . . -178.9(9) ?
C22 C23 C24 C25 . . . . -2.5(14) ?
C23 C24 C25 C26 . . . . 0.5(15) ?
C22 N21 C26 C25 . . . . -1.6(14) ?
Au2 N21 C26 C25 . . . . 175.8(7) ?
C24 C25 C26 N21 . . . . 1.6(15) ?
